data_4113619
loop_
_publ_author_name
'Joshua S. Figueroa'
'Christopher C. Cummins'

_publ_section_title
;
 The Niobaziridine-Hydride Functional Group: Synthesis and Divergent
 Reactivity
;
_journal_name_full 'Journal of the American Chemical Society'
_journal_page_first 4020
_journal_page_last 4021
_journal_paper_doi 10.1021/ja028446y
_journal_volume 125
_journal_year 2003
_chemical_formula_sum 'C39 H60 N3 Nb Te'
_chemical_formula_weight 791.41
_chemical_name_common (Te)Nb(N[Np]Ar)3
_chemical_name_systematic
; 
 ? 
;
_space_group_IT_number 14
_symmetry_cell_setting monoclinic
_symmetry_space_group_name_Hall '-P 2ybc'
_symmetry_space_group_name_H-M 'P 1 21/c 1'
_atom_sites_solution_hydrogens geom
_atom_sites_solution_primary direct
_atom_sites_solution_secondary difmap
_audit_creation_method SHELXL-97
_cell_angle_alpha 90.00
_cell_angle_beta 90.0440(10)
_cell_angle_gamma 90.00
_cell_formula_units_Z 4
_cell_length_a 11.4215(5)
_cell_length_b 10.5624(5)
_cell_length_c 33.1624(16)
_cell_measurement_reflns_used 115
_cell_measurement_temperature 183(2)
_cell_measurement_theta_max 23.26
_cell_measurement_theta_min 2.16
_cell_volume 4000.7(3)
_computing_cell_refinement 'Bruker SMART'
_computing_data_collection 'Bruker SMART'
_computing_data_reduction 'Bruker SHELXTL'
_computing_molecular_graphics 'Bruker SHELXTL'
_computing_publication_material 'Bruker SHELXTL'
_computing_structure_refinement 'SHELXL-97 (Sheldrick, 1997)'
_computing_structure_solution 'SHELXS-97 (Sheldrick, 1990)'
_diffrn_ambient_temperature 183(2)
_diffrn_measured_fraction_theta_full 0.996
_diffrn_measured_fraction_theta_max 0.996
_diffrn_measurement_device_type 'CCD area detector'
_diffrn_measurement_method 'phi and omega scans'
_diffrn_radiation_monochromator graphite
_diffrn_radiation_source 'fine-focus sealed tube'
_diffrn_radiation_type MoK\a
_diffrn_radiation_wavelength 0.71073
_diffrn_reflns_av_R_equivalents 0.0431
_diffrn_reflns_av_sigmaI/netI 0.0367
_diffrn_reflns_limit_h_max 11
_diffrn_reflns_limit_h_min -12
_diffrn_reflns_limit_k_max 11
_diffrn_reflns_limit_k_min -11
_diffrn_reflns_limit_l_max 34
_diffrn_reflns_limit_l_min -36
_diffrn_reflns_number 15761
_diffrn_reflns_theta_full 23.26
_diffrn_reflns_theta_max 23.26
_diffrn_reflns_theta_min 2.16
_exptl_absorpt_coefficient_mu 1.043
_exptl_absorpt_correction_T_max 0.2876
_exptl_absorpt_correction_T_min 0.2211
_exptl_absorpt_correction_type empirical
_exptl_crystal_colour Red
_exptl_crystal_density_diffrn 1.314
_exptl_crystal_density_meas 1.314
_exptl_crystal_description Block
_exptl_crystal_F_000 1632
_exptl_crystal_size_max 0.35
_exptl_crystal_size_mid 0.35
_exptl_crystal_size_min 0.07
_refine_diff_density_max 0.429
_refine_diff_density_min -0.599
_refine_diff_density_rms 0.072
_refine_ls_extinction_method none
_refine_ls_goodness_of_fit_ref 1.117
_refine_ls_hydrogen_treatment mixed
_refine_ls_matrix_type full
_refine_ls_number_parameters 397
_refine_ls_number_reflns 5737
_refine_ls_number_restraints 0
_refine_ls_restrained_S_all 1.117
_refine_ls_R_factor_all 0.0553
_refine_ls_R_factor_gt 0.0464
_refine_ls_shift/su_max 0.001
_refine_ls_shift/su_mean 0.000
_refine_ls_structure_factor_coef Fsqd
_refine_ls_weighting_details 'calc w=1/[\s^2^(Fo^2^)+(0.0179P)^2^+12.4766P] where P=(Fo^2^+2Fc^2^)/3'
_refine_ls_weighting_scheme calc
_refine_ls_wR_factor_gt 0.0907
_refine_ls_wR_factor_ref 0.0941
_reflns_number_gt 5006
_reflns_number_total 5737
_reflns_threshold_expression >2sigma(I)
_cod_data_source_file ja028446ysi20030122_052029_5.cif
_cod_data_source_block 002115m
_cod_database_code 4113619

loop_
_symmetry_equiv_pos_as_xyz
'x, y, z'
'-x, y+1/2, -z+1/2'
'-x, -y, -z'
'x, -y-1/2, z-1/2'

loop_
_atom_site_label
_atom_site_type_symbol
_atom_site_fract_x
_atom_site_fract_y
_atom_site_fract_z
_atom_site_U_iso_or_equiv
_atom_site_adp_type
_atom_site_occupancy
_atom_site_symmetry_multiplicity
_atom_site_calc_flag
_atom_site_refinement_flags
Nb Nb 0.35042(4) 0.29545(4) 0.379612(12) 0.02730(13) Uani 1 1 d .
Te Te 0.55661(3) 0.20770(4) 0.383713(11) 0.04533(13) Uani 1 1 d .
N1 N 0.2687(3) 0.1739(4) 0.34313(11) 0.0258(9) Uani 1 1 d .
N2 N 0.3506(3) 0.4749(4) 0.36085(12) 0.0318(10) Uani 1 1 d .
N3 N 0.2927(4) 0.2862(4) 0.43678(11) 0.0338(10) Uani 1 1 d .
C11 C 0.1423(4) 0.1831(5) 0.34725(13) 0.0270(11) Uani 1 1 d .
C12 C 0.0790(4) 0.0893(5) 0.36720(14) 0.0336(12) Uani 1 1 d .
H12A H 0.1183 0.0190 0.3773 0.040 Uiso 1 1 calc R
C13 C -0.0407(4) 0.0986(6) 0.37222(15) 0.0403(13) Uani 1 1 d .
C14 C -0.0975(5) 0.2049(6) 0.35649(16) 0.0447(14) Uani 1 1 d .
H14A H -0.1778 0.2135 0.3602 0.054 Uiso 1 1 calc R
C15 C -0.0368(4) 0.2986(5) 0.33534(16) 0.0418(13) Uani 1 1 d .
C16 C 0.0838(4) 0.2860(5) 0.33096(14) 0.0327(11) Uani 1 1 d .
H16A H 0.1256 0.3473 0.3169 0.039 Uiso 1 1 calc R
C17 C 0.3113(4) 0.0585(5) 0.32296(14) 0.0314(11) Uani 1 1 d .
H17A H 0.2548 -0.0085 0.3275 0.038 Uiso 1 1 calc R
H17B H 0.3839 0.0330 0.3358 0.038 Uiso 1 1 calc R
C18 C 0.3334(4) 0.0687(5) 0.27715(14) 0.0326(12) Uani 1 1 d .
C19 C 0.2258(5) 0.1212(6) 0.25569(16) 0.0455(14) Uani 1 1 d .
H19A H 0.2098 0.2051 0.2654 0.068 Uiso 1 1 calc R
H19B H 0.1598 0.0676 0.2610 0.068 Uiso 1 1 calc R
H19C H 0.2402 0.1241 0.2272 0.068 Uiso 1 1 calc R
C21 C 0.2844(4) 0.5320(5) 0.32929(15) 0.0307(11) Uani 1 1 d .
C22 C 0.1961(5) 0.6201(5) 0.33682(17) 0.0427(13) Uani 1 1 d .
H22A H 0.1823 0.6477 0.3630 0.051 Uiso 1 1 calc R
C23 C 0.1280(5) 0.6671(5) 0.3048(2) 0.0468(15) Uani 1 1 d .
C24 C 0.1481(5) 0.6221(6) 0.26634(19) 0.0489(15) Uani 1 1 d .
H24A H 0.1013 0.6513 0.2453 0.059 Uiso 1 1 calc R
C25 C 0.2353(5) 0.5351(5) 0.25789(16) 0.0425(14) Uani 1 1 d .
C26 C 0.3033(4) 0.4924(5) 0.28986(14) 0.0345(12) Uani 1 1 d .
H26A H 0.3634 0.4354 0.2847 0.041 Uiso 1 1 calc R
C27 C 0.4039(5) 0.5563(5) 0.39219(15) 0.0369(12) Uani 1 1 d .
H27A H 0.4320 0.5016 0.4136 0.044 Uiso 1 1 calc R
H27B H 0.3423 0.6085 0.4035 0.044 Uiso 1 1 calc R
C28 C 0.5044(5) 0.6436(5) 0.38003(15) 0.0396(13) Uani 1 1 d .
C29 C 0.5579(6) 0.6919(6) 0.41976(18) 0.0648(18) Uani 1 1 d .
H29A H 0.4996 0.7374 0.4347 0.097 Uiso 1 1 calc R
H29B H 0.6224 0.7473 0.4139 0.097 Uiso 1 1 calc R
H29C H 0.5851 0.6214 0.4354 0.097 Uiso 1 1 calc R
C31 C 0.2245(5) 0.3922(5) 0.44918(14) 0.0381(13) Uani 1 1 d .
C32 C 0.1186(5) 0.4188(6) 0.43041(16) 0.0463(15) Uani 1 1 d .
H32A H 0.0902 0.3636 0.4109 0.056 Uiso 1 1 calc R
C33 C 0.0539(7) 0.5268(7) 0.4402(2) 0.068(2) Uani 1 1 d .
C34 C 0.0970(9) 0.6046(7) 0.4702(2) 0.086(3) Uani 1 1 d .
H34A H 0.0541 0.6760 0.4774 0.103 Uiso 1 1 calc R
C35 C 0.2007(9) 0.5808(6) 0.4898(2) 0.076(2) Uani 1 1 d .
C36 C 0.2645(6) 0.4746(6) 0.47905(17) 0.0548(17) Uani 1 1 d .
H36A H 0.3351 0.4578 0.4920 0.066 Uiso 1 1 calc R
C37 C 0.3371(5) 0.2057(5) 0.47050(14) 0.0398(13) Uani 1 1 d .
H37A H 0.3322 0.2543 0.4953 0.048 Uiso 1 1 calc R
H37B H 0.4192 0.1880 0.4656 0.048 Uiso 1 1 calc R
C38 C 0.2737(5) 0.0794(5) 0.47705(15) 0.0386(13) Uani 1 1 d .
C39 C 0.3205(6) 0.0257(6) 0.51703(15) 0.0514(16) Uani 1 1 d .
H39A H 0.4037 0.0139 0.5151 0.077 Uiso 1 1 calc R
H39B H 0.2837 -0.0542 0.5225 0.077 Uiso 1 1 calc R
H39C H 0.3035 0.0838 0.5385 0.077 Uiso 1 1 calc R
C110 C 0.3606(5) -0.0656(5) 0.26234(16) 0.0451(14) Uani 1 1 d .
H11A H 0.2945 -0.1194 0.2673 0.068 Uiso 1 1 calc R
H11B H 0.4277 -0.0978 0.2765 0.068 Uiso 1 1 calc R
H11C H 0.3766 -0.0636 0.2339 0.068 Uiso 1 1 calc R
C111 C 0.4384(5) 0.1538(5) 0.26898(16) 0.0451(14) Uani 1 1 d .
H11D H 0.4218 0.2380 0.2782 0.068 Uiso 1 1 calc R
H11E H 0.4541 0.1555 0.2405 0.068 Uiso 1 1 calc R
H11F H 0.5056 0.1214 0.2830 0.068 Uiso 1 1 calc R
C131 C -0.1074(5) -0.0006(7) 0.39508(19) 0.0621(18) Uani 1 1 d .
H13A H -0.0544 -0.0654 0.4040 0.093 Uiso 1 1 calc R
H13B H -0.1657 -0.0374 0.3778 0.093 Uiso 1 1 calc R
H13C H -0.1446 0.0374 0.4180 0.093 Uiso 1 1 calc R
C151 C -0.1019(5) 0.4072(6) 0.3163(2) 0.0617(18) Uani 1 1 d .
H15A H -0.1838 0.4000 0.3223 0.093 Uiso 1 1 calc R
H15B H -0.0910 0.4050 0.2876 0.093 Uiso 1 1 calc R
H15C H -0.0724 0.4857 0.3267 0.093 Uiso 1 1 calc R
C210 C 0.5988(5) 0.5721(6) 0.35646(19) 0.0592(17) Uani 1 1 d .
H21A H 0.5667 0.5427 0.3314 0.089 Uiso 1 1 calc R
H21B H 0.6253 0.5010 0.3720 0.089 Uiso 1 1 calc R
H21C H 0.6635 0.6277 0.3512 0.089 Uiso 1 1 calc R
C211 C 0.4619(5) 0.7569(6) 0.3557(2) 0.0586(17) Uani 1 1 d .
H21D H 0.4274 0.7279 0.3309 0.088 Uiso 1 1 calc R
H21E H 0.5268 0.8115 0.3497 0.088 Uiso 1 1 calc R
H21F H 0.4045 0.8028 0.3709 0.088 Uiso 1 1 calc R
C231 C 0.0326(6) 0.7629(6) 0.3137(2) 0.077(2) Uani 1 1 d .
H23A H -0.0057 0.7864 0.2891 0.115 Uiso 1 1 calc R
H23B H 0.0667 0.8367 0.3259 0.115 Uiso 1 1 calc R
H23C H -0.0235 0.7263 0.3319 0.115 Uiso 1 1 calc R
C251 C 0.2553(6) 0.4868(7) 0.21530(16) 0.0585(17) Uani 1 1 d .
H25A H 0.2006 0.5264 0.1973 0.088 Uiso 1 1 calc R
H25B H 0.2444 0.3967 0.2147 0.088 Uiso 1 1 calc R
H25C H 0.3337 0.5068 0.2070 0.088 Uiso 1 1 calc R
C310 C 0.1420(5) 0.1000(6) 0.47953(18) 0.0563(16) Uani 1 1 d .
H31A H 0.1141 0.1336 0.4544 0.084 Uiso 1 1 calc R
H31B H 0.1249 0.1586 0.5008 0.084 Uiso 1 1 calc R
H31C H 0.1039 0.0208 0.4849 0.084 Uiso 1 1 calc R
C311 C 0.3038(5) -0.0123(5) 0.44296(16) 0.0477(15) Uani 1 1 d .
H31D H 0.3871 -0.0241 0.4419 0.072 Uiso 1 1 calc R
H31E H 0.2769 0.0219 0.4178 0.072 Uiso 1 1 calc R
H31F H 0.2663 -0.0922 0.4478 0.072 Uiso 1 1 calc R
C331 C -0.0596(7) 0.5555(9) 0.4191(2) 0.103(3) Uani 1 1 d .
H33A H -0.0923 0.6322 0.4297 0.154 Uiso 1 1 calc R
H33B H -0.1135 0.4870 0.4232 0.154 Uiso 1 1 calc R
H33C H -0.0454 0.5655 0.3907 0.154 Uiso 1 1 calc R
C351 C 0.2452(10) 0.6686(7) 0.5223(2) 0.123(4) Uani 1 1 d .
H35A H 0.3180 0.6369 0.5327 0.185 Uiso 1 1 calc R
H35B H 0.1888 0.6730 0.5437 0.185 Uiso 1 1 calc R
H35C H 0.2570 0.7515 0.5112 0.185 Uiso 1 1 calc R

loop_
_atom_site_aniso_label
_atom_site_aniso_U_11
_atom_site_aniso_U_22
_atom_site_aniso_U_33
_atom_site_aniso_U_23
_atom_site_aniso_U_13
_atom_site_aniso_U_12
Nb 0.0277(2) 0.0289(3) 0.0253(2) 0.0004(2) -0.00229(17) -0.0004(2)
Te 0.0281(2) 0.0523(3) 0.0556(2) 0.0020(2) -0.00640(16) 0.00372(18)
N1 0.026(2) 0.028(2) 0.023(2) -0.0003(17) -0.0014(16) -0.0001(17)
N2 0.034(2) 0.027(2) 0.034(2) 0.0010(19) -0.0006(18) -0.0018(19)
N3 0.043(2) 0.033(2) 0.026(2) 0.0042(19) -0.0025(18) -0.002(2)
C11 0.022(2) 0.034(3) 0.025(2) -0.007(2) 0.0035(19) -0.001(2)
C12 0.031(3) 0.037(3) 0.032(3) -0.001(2) -0.001(2) 0.000(2)
C13 0.030(3) 0.056(4) 0.034(3) -0.005(3) 0.003(2) -0.008(3)
C14 0.028(3) 0.061(4) 0.045(3) -0.005(3) 0.003(2) 0.002(3)
C15 0.027(3) 0.048(3) 0.050(3) -0.007(3) -0.002(2) 0.005(3)
C16 0.032(3) 0.031(3) 0.035(3) -0.006(2) -0.001(2) 0.001(2)
C17 0.031(3) 0.030(3) 0.034(3) -0.003(2) 0.002(2) 0.002(2)
C18 0.038(3) 0.031(3) 0.029(3) -0.003(2) 0.003(2) 0.003(2)
C19 0.053(4) 0.049(4) 0.034(3) -0.003(3) -0.005(3) 0.006(3)
C21 0.026(3) 0.028(3) 0.038(3) 0.005(2) -0.003(2) -0.005(2)
C22 0.040(3) 0.036(3) 0.052(3) 0.000(3) -0.003(3) -0.005(3)
C23 0.031(3) 0.030(3) 0.080(5) 0.010(3) -0.008(3) -0.001(2)
C24 0.045(3) 0.041(3) 0.061(4) 0.018(3) -0.018(3) -0.009(3)
C25 0.042(3) 0.041(3) 0.044(3) 0.011(3) -0.006(3) -0.012(3)
C26 0.034(3) 0.033(3) 0.036(3) 0.011(2) 0.000(2) -0.003(2)
C27 0.052(3) 0.029(3) 0.029(3) 0.002(2) -0.006(2) 0.002(3)
C28 0.054(3) 0.031(3) 0.034(3) 0.002(2) -0.007(2) -0.007(3)
C29 0.081(5) 0.061(4) 0.052(4) -0.001(3) -0.020(3) -0.014(4)
C31 0.058(4) 0.032(3) 0.025(3) -0.001(2) 0.013(2) -0.003(3)
C32 0.055(4) 0.051(4) 0.033(3) 0.004(3) 0.013(3) 0.013(3)
C33 0.086(5) 0.065(5) 0.053(4) 0.011(4) 0.031(4) 0.030(4)
C34 0.151(9) 0.046(4) 0.061(5) 0.005(4) 0.040(5) 0.035(5)
C35 0.149(8) 0.033(4) 0.045(4) -0.012(3) 0.025(5) -0.009(4)
C36 0.088(5) 0.039(4) 0.037(3) 0.001(3) 0.006(3) -0.008(3)
C37 0.051(3) 0.042(3) 0.026(3) 0.007(2) -0.007(2) -0.002(3)
C38 0.050(3) 0.035(3) 0.032(3) 0.005(2) 0.002(2) -0.003(3)
C39 0.077(4) 0.044(4) 0.033(3) 0.009(3) -0.003(3) -0.007(3)
C110 0.056(4) 0.041(3) 0.039(3) -0.007(3) 0.005(3) 0.002(3)
C111 0.051(3) 0.041(3) 0.043(3) -0.003(3) 0.014(3) -0.002(3)
C131 0.044(4) 0.080(5) 0.062(4) 0.009(4) 0.009(3) -0.012(3)
C151 0.039(3) 0.068(5) 0.078(5) 0.007(4) -0.004(3) 0.018(3)
C210 0.060(4) 0.057(4) 0.061(4) 0.000(3) 0.011(3) -0.014(3)
C211 0.062(4) 0.041(4) 0.072(4) 0.017(3) -0.014(3) -0.016(3)
C231 0.055(4) 0.050(4) 0.124(7) 0.002(4) -0.019(4) 0.014(3)
C251 0.067(4) 0.074(5) 0.035(3) 0.009(3) -0.012(3) -0.014(4)
C310 0.060(4) 0.054(4) 0.055(4) 0.007(3) 0.012(3) -0.007(3)
C311 0.057(4) 0.043(3) 0.043(3) -0.002(3) -0.004(3) 0.004(3)
C331 0.085(6) 0.126(8) 0.097(6) 0.030(6) 0.031(5) 0.067(6)
C351 0.258(13) 0.044(5) 0.068(5) -0.020(4) 0.024(7) -0.029(6)

loop_
_atom_type_symbol
_atom_type_description
_atom_type_scat_dispersion_real
_atom_type_scat_dispersion_imag
_atom_type_scat_source
C C 0.0033 0.0016 'International Tables Vol C Tables 4.2.6.8 and 6.1.1.4'
H H 0.0000 0.0000 'International Tables Vol C Tables 4.2.6.8 and 6.1.1.4'
N N 0.0061 0.0033 'International Tables Vol C Tables 4.2.6.8 and 6.1.1.4'
Nb Nb -2.0727 0.6215 'International Tables Vol C Tables 4.2.6.8 and 6.1.1.4'
Te Te -0.5308 1.6751 'International Tables Vol C Tables 4.2.6.8 and 6.1.1.4'

loop_
_geom_angle_atom_site_label_1
_geom_angle_atom_site_label_2
_geom_angle_atom_site_label_3
_geom_angle
N2 Nb N1 115.01(15)
N2 Nb N3 109.92(16)
N1 Nb N3 112.77(16)
N2 Nb Te 111.29(11)
N1 Nb Te 103.37(11)
N3 Nb Te 103.73(12)
C11 N1 C17 115.2(4)
C11 N1 Nb 111.4(3)
C17 N1 Nb 130.8(3)
C21 N2 C27 119.2(4)
C21 N2 Nb 129.1(3)
C27 N2 Nb 109.5(3)
C31 N3 C37 114.6(4)
C31 N3 Nb 114.4(3)
C37 N3 Nb 128.5(3)
C16 C11 C12 119.5(4)
C16 C11 N1 119.7(4)
C12 C11 N1 120.8(4)
C13 C12 C11 121.4(5)
C12 C13 C14 118.1(5)
C12 C13 C131 120.9(5)
C14 C13 C131 120.9(5)
C13 C14 C15 121.7(5)
C16 C15 C14 118.4(5)
C16 C15 C151 121.2(5)
C14 C15 C151 120.3(5)
C11 C16 C15 120.8(5)
N1 C17 C18 116.3(4)
C111 C18 C19 109.7(4)
C111 C18 C110 109.2(4)
C19 C18 C110 110.5(4)
C111 C18 C17 110.2(4)
C19 C18 C17 110.7(4)
C110 C18 C17 106.5(4)
C26 C21 C22 118.8(5)
C26 C21 N2 118.8(4)
C22 C21 N2 122.3(5)
C21 C22 C23 120.0(5)
C24 C23 C22 118.9(5)
C24 C23 C231 122.0(6)
C22 C23 C231 119.1(6)
C23 C24 C25 122.4(5)
C24 C25 C26 117.6(5)
C24 C25 C251 121.3(5)
C26 C25 C251 121.1(5)
C25 C26 C21 122.3(5)
N2 C27 C28 118.3(4)
C211 C28 C27 112.0(5)
C211 C28 C210 109.9(5)
C27 C28 C210 111.5(4)
C211 C28 C29 108.7(5)
C27 C28 C29 105.8(4)
C210 C28 C29 108.8(5)
C32 C31 C36 118.5(5)
C32 C31 N3 120.4(5)
C36 C31 N3 121.1(5)
C31 C32 C33 121.4(6)
C34 C33 C32 117.7(7)
C34 C33 C331 121.5(7)
C32 C33 C331 120.7(7)
C35 C34 C33 122.6(7)
C34 C35 C36 118.8(7)
C34 C35 C351 121.0(8)
C36 C35 C351 120.2(9)
C35 C36 C31 121.0(7)
N3 C37 C38 116.2(4)
C310 C38 C311 110.7(5)
C310 C38 C37 110.5(5)
C311 C38 C37 109.9(4)
C310 C38 C39 110.5(5)
C311 C38 C39 109.0(5)
C37 C38 C39 106.2(4)

loop_
_geom_bond_atom_site_label_1
_geom_bond_atom_site_label_2
_geom_bond_distance
Nb N2 1.995(4)
Nb N1 1.995(4)
Nb N3 2.010(4)
Nb Te 2.5344(5)
N1 C11 1.454(6)
N1 C17 1.473(6)
N2 C21 1.424(6)
N2 C27 1.480(6)
N3 C31 1.425(6)
N3 C37 1.493(6)
C11 C16 1.385(7)
C11 C12 1.393(7)
C12 C13 1.381(7)
C13 C14 1.398(8)
C13 C131 1.501(8)
C14 C15 1.398(8)
C15 C16 1.391(7)
C15 C151 1.505(8)
C17 C18 1.544(6)
C18 C111 1.523(7)
C18 C19 1.524(7)
C18 C110 1.533(7)
C21 C26 1.390(7)
C21 C22 1.395(7)
C22 C23 1.406(8)
C23 C24 1.381(8)
C23 C231 1.516(8)
C24 C25 1.384(8)
C25 C26 1.389(7)
C25 C251 1.519(8)
C27 C28 1.527(7)
C28 C211 1.524(7)
C28 C210 1.531(8)
C28 C29 1.539(7)
C31 C32 1.388(8)
C31 C36 1.395(8)
C32 C33 1.398(8)
C33 C34 1.380(11)
C33 C331 1.504(10)
C34 C35 1.373(11)
C35 C36 1.385(9)
C35 C351 1.511(10)
C37 C38 1.534(7)
C38 C310 1.522(8)
C38 C311 1.528(7)
C38 C39 1.538(7)
